data_7715171
loop_
_publ_author_name
'Wang, Jin-Jin'
'Li, Yu'
'Zheng, Teng-Fei'
'Peng, Yan'
'Chen, Jing-Lin'
'Liu, Sui-Jun'
'Wen, He-Rui'

_publ_section_title
;
 Reversible single-crystal-to-single-crystal transition in Gd(III)
 metal-organic frameworks induced by heat and solvents with a significant
 magnetocaloric effect.
;
_journal_issue 12
_journal_name_full 'Dalton transactions (Cambridge, England : 2003)'
_journal_page_first 5601
_journal_page_last 5607
_journal_paper_doi 10.1039/d3dt03867j
_journal_volume 53
_journal_year 2024
_chemical_formula_moiety 'C78 H52 Dy4 N10 O28 S3'
_chemical_formula_sum 'C78 H52 Dy4 N10 O28 S3'
_chemical_formula_weight 2323.47
_space_group_crystal_system triclinic
_space_group_IT_number 2
_space_group_name_Hall '-P 1'
_space_group_name_H-M_alt 'P -1'
_atom_sites_solution_hydrogens geom
_audit_creation_date 2024-02-03
_audit_creation_method
;
Olex2 1.5
(compiled 2023.08.24 svn.re1ec1418 for OlexSys, GUI svn.r6817)
;
_audit_update_record
;
2024-02-07 deposited with the CCDC.	2024-02-16 downloaded from the CCDC.
;
_cell_angle_alpha 73.4540(10)
_cell_angle_beta 70.8160(10)
_cell_angle_gamma 86.9110(10)
_cell_formula_units_Z 1
_cell_length_a 10.9183(5)
_cell_length_b 12.0025(6)
_cell_length_c 15.8371(6)
_cell_measurement_reflns_used 9950
_cell_measurement_temperature 273(2)
_cell_measurement_theta_max 55.016
_cell_measurement_theta_min 6.027
_cell_volume 1877.18(15)
_computing_cell_refinement 'SAINT V8.38A (Bruker, 2018)'
_computing_data_reduction 'SAINT V8.38A (Bruker, 2018)'
_computing_molecular_graphics 'Olex2 1.5 (Dolomanov et al., 2009)'
_computing_publication_material 'Olex2 1.5 (Dolomanov et al., 2009)'
_computing_structure_refinement 'SHELXL 2018/3 (Sheldrick, 2015)'
_computing_structure_solution 'SHELXT 2014/5 (Sheldrick, 2014)'
_diffrn_ambient_temperature 273.15
_diffrn_measured_fraction_theta_full 0.990
_diffrn_measured_fraction_theta_max 0.990
_diffrn_measurement_device_type 'Bruker APEX-II CCD'
_diffrn_measurement_method '\f and \w scans'
_diffrn_radiation_type MoK\a
_diffrn_radiation_wavelength 0.71073
_diffrn_reflns_av_R_equivalents 0.0265
_diffrn_reflns_av_unetI/netI 0.0287
_diffrn_reflns_Laue_measured_fraction_full 0.990
_diffrn_reflns_Laue_measured_fraction_max 0.990
_diffrn_reflns_limit_h_max 12
_diffrn_reflns_limit_h_min -12
_diffrn_reflns_limit_k_max 14
_diffrn_reflns_limit_k_min -14
_diffrn_reflns_limit_l_max 18
_diffrn_reflns_limit_l_min -18
_diffrn_reflns_number 23053
_diffrn_reflns_point_group_measured_fraction_full 0.990
_diffrn_reflns_point_group_measured_fraction_max 0.990
_diffrn_reflns_theta_full 25.008
_diffrn_reflns_theta_max 25.008
_diffrn_reflns_theta_min 2.712
_exptl_absorpt_coefficient_mu 4.114
_exptl_absorpt_correction_T_max 0.7236
_exptl_absorpt_correction_T_min 0.5816
_exptl_absorpt_correction_type multi-scan
_exptl_absorpt_process_details
;
SADABS-2016/2 (Bruker,2016/2) was used for absorption correction.
wR2(int) was 0.0874 before and 0.0452 after correction.
The Ratio of minimum to maximum transmission is 0.7590.
The \l/2 correction factor is Not present.
;
_exptl_crystal_colour yellow
_exptl_crystal_colour_primary yellow
_exptl_crystal_density_diffrn 2.055
_exptl_crystal_description block
_exptl_crystal_F_000 1126
_exptl_crystal_size_max 0.2
_exptl_crystal_size_mid 0.16
_exptl_crystal_size_min 0.13
_refine_diff_density_max 0.585
_refine_diff_density_min -0.566
_refine_diff_density_rms 0.098
_refine_ls_extinction_method none
_refine_ls_goodness_of_fit_ref 1.067
_refine_ls_hydrogen_treatment constr
_refine_ls_matrix_type full
_refine_ls_number_parameters 722
_refine_ls_number_reflns 6546
_refine_ls_number_restraints 539
_refine_ls_restrained_S_all 1.075
_refine_ls_R_factor_all 0.0307
_refine_ls_R_factor_gt 0.0244
_refine_ls_shift/su_max 0.006
_refine_ls_shift/su_mean 0.000
_refine_ls_structure_factor_coef Fsqd
_refine_ls_weighting_details 'w=1/[\s^2^(Fo^2^)+(0.0140P)^2^+4.4126P] where P=(Fo^2^+2Fc^2^)/3'
_refine_ls_weighting_scheme calc
_refine_ls_wR_factor_gt 0.0491
_refine_ls_wR_factor_ref 0.0511
_reflns_Friedel_coverage 0.000
_reflns_number_gt 5713
_reflns_number_total 6546
_reflns_threshold_expression 'I > 2\s(I)'
_cod_data_source_file d3dt03867j2.cif
_cod_data_source_block JXUST-41
_cod_depositor_comments 'Adding full bibliography for 7715168--7715173.cif.'
_cod_database_code 7715171
_shelx_shelxl_version_number 2018/3
_shelx_space_group_comment
;
The symmetry employed for this shelxl refinement is uniquely defined
by the following loop, which should always be used as a source of
symmetry information in preference to the above space-group names.
They are only intended as comments.
;
_exptl_absorpt_special_details SADABS
_olex2_refinement_description
;
1. Restrained distances
 N6A-C38A \\sim N6B-C38B \\sim N6B-C39A \\sim N6A-C39
 with sigma of 0.02
 N6A-C35 \\sim N6B-C35
 with sigma of 0.02
2. Restrained planarity
 O14, C35, C39, N6A, C38A
 with sigma of 0.1
 O14, N6B, C35, C38B, C39A
 with sigma of 0.1
3. Uiso/Uaniso restraints and constraints
N6B \\sim C35 \\sim C38B \\sim C39 \\sim C39A \\sim N6A \\sim C38A: within 2A
with sigma of 0.005 and sigma for terminal atoms of 0.01 within 2A
C1 \\sim C2 \\sim C3 \\sim C4 \\sim C5 \\sim C6 \\sim C7 \\sim C8 \\sim C9
\\sim C10 \\sim C11 \\sim C12 \\sim C13 \\sim C14 \\sim C15 \\sim C16 \\sim C17
\\sim C18 \\sim C19 \\sim C20 \\sim C21 \\sim C22 \\sim C23 \\sim C24 \\sim C30
\\sim C25 \\sim C26 \\sim C27 \\sim C28 \\sim C29 \\sim C32B \\sim C31B \\sim
C1J \\sim C1I \\sim C33 \\sim C34 \\sim C35 \\sim C36 \\sim C37 \\sim C38B
\\sim C39 \\sim C39A \\sim C1A \\sim C1B \\sim C1G \\sim C1H \\sim C1C \\sim
C1D \\sim C1E \\sim C1F \\sim C40 \\sim C38A: within 2A with sigma of 0.002 and
sigma for terminal atoms of 0.004 within 2A
Uanis(C30) \\sim Ueq, Uanis(C24) \\sim Ueq, Uanis(C25) \\sim Ueq, Uanis(C23)
\\sim Ueq, Uanis(O17) \\sim Ueq, Uanis(C26) \\sim Ueq, Uanis(C27) \\sim Ueq,
Uanis(C28) \\sim Ueq, Uanis(C29) \\sim Ueq, Uanis(C32B) \\sim Ueq, Uanis(C31B)
\\sim Ueq, Uanis(C1J) \\sim Ueq, Uanis(C1I) \\sim Ueq, Uanis(C33) \\sim Ueq,
Uanis(C1F) \\sim Ueq, Uanis(C1E) \\sim Ueq, Uanis(C1D) \\sim Ueq, Uanis(C1C)
\\sim Ueq, Uanis(O11) \\sim Ueq, Uanis(C1A) \\sim Ueq: with sigma of 0.005 and
sigma for terminal atoms of 0.01
Uanis(C1J) \\sim Ueq, Uanis(C1F) \\sim Ueq, Uanis(C1B) \\sim Ueq, Uanis(O18)
\\sim Ueq, Uanis(O12) \\sim Ueq, Uanis(O15) \\sim Ueq: with sigma of 0.005 and
sigma for terminal atoms of 0.01
Uanis(C1F) \\sim Ueq, Uanis(C1J) \\sim Ueq, Uanis(C1I) \\sim Ueq, Uanis(C33)
\\sim Ueq: with sigma of 0.002 and sigma for terminal atoms of 0.004
Uanis(C31B) \\sim Ueq: with sigma of 0.002 and sigma for terminal atoms of 0.004
Uanis(C1A) \\sim Ueq: with sigma of 0.002 and sigma for terminal atoms of 0.004
Uanis(N3BB) \\sim Ueq, Uanis(S2BB) \\sim Ueq, Uanis(N5BB) \\sim Ueq: with sigma
of 0.01 and sigma for terminal atoms of 0.02
Uanis(O12) \\sim Ueq, Uanis(O18) \\sim Ueq: with sigma of 0.002 and sigma for
terminal atoms of 0.004
4. Others
 Sof(Dy2A)=1-FVAR(1)
 Sof(Dy2)=FVAR(1)
 Fixed Sof: S2BB(0.5) O9(0.5) O10(0.5) O11(0.5) N3BB(0.5) N5BB(0.5) N6B(0.5)
 O12(0.5) C23(0.5) C24(0.5) C30(0.5) C25(0.5) H25(0.5) C26(0.5) C27(0.5)
 H27(0.5) C28(0.5) C29(0.5) H29(0.5) C32B(0.5) C31B(0.5) C1J(0.5) C1I(0.5)
 H1I(0.5) C33(0.5) H33(0.5) H35A(0.5) H35(0.5) C38B(0.5) H38A(0.5) H38B(0.5)
 H38C(0.5) C39(0.5) H39A(0.5) H39B(0.5) H39C(0.5) C39A(0.5) H39D(0.5) H39E(0.5)
 H39F(0.5) O15(0.5) O16(0.5) O17(0.5) C1A(0.5) C1B(0.5) C1G(0.5) H1G(0.5)
 C1H(0.5) C1C(0.5) H1C(0.5) C1D(0.5) C1E(0.5) H1E(0.5) C1F(0.5) O18(0.5)
 C40(0.5) N6A(0.5) C38A(0.5) H38D(0.5) H38E(0.5) H38F(0.5)
5.a Aromatic/amide H refined with riding coordinates:
 C4(H4), C6(H6), C8(H8), C13(H13), C14(H14), C16(H16), C18(H18), C20(H20),
 C25(H25), C27(H27), C29(H29), C1I(H1I), C33(H33), C34(H34), C35(H35A),
 C35(H35), C1G(H1G), C1C(H1C), C1E(H1E)
5.b Fitted hexagon refined as free rotating group:
 C30(C25,C26,C27,C28,C29), C1G(C1H,C1C,C1D,C1E,C1F)
5.c Idealised Me refined as rotating group:
 C36(H36A,H36B,H36C), C37(H37A,H37B,H37C), C38B(H38A,H38B,H38C), C39(H39A,H39B,
 H39C), C39A(H39D,H39E,H39F), C38A(H38D,H38E,H38F)
;
_olex2_submission_special_instructions 'No special instructions were received'

loop_
_space_group_symop_operation_xyz
'x, y, z'
'-x, -y, -z'

loop_
_atom_site_label
_atom_site_type_symbol
_atom_site_fract_x
_atom_site_fract_y
_atom_site_fract_z
_atom_site_U_iso_or_equiv
_atom_site_adp_type
_atom_site_occupancy
_atom_site_site_symmetry_order
_atom_site_calc_flag
_atom_site_refinement_flags_posn
_atom_site_refinement_flags_adp
_atom_site_refinement_flags_occupancy
_atom_site_disorder_assembly
_atom_site_disorder_group
Dy1 Dy 0.48381(2) 0.63296(2) 0.33248(2) 0.01593(6) Uani 1 1 d . . . . .
Dy2 Dy -0.06166(10) 0.65669(8) 0.04540(7) 0.0161(4) Uani 0.816(15) 1 d . . P A -1
S1 S -0.46786(14) 0.89836(13) 0.59320(8) 0.0479(4) Uani 1 1 d . . . . .
S2BB S 0.7712(4) 0.0219(4) 0.7129(2) 0.0955(16) Uani 0.5 1 d . U P B -1
O1 O -0.2765(3) 0.6412(3) 1.0775(2) 0.0401(9) Uani 1 1 d . . . . .
O2 O -0.4635(3) 0.5985(3) 1.19142(18) 0.0307(7) Uani 1 1 d . . . . .
O3 O -0.8695(3) 0.5992(3) 1.0898(2) 0.0402(9) Uani 1 1 d . . . . .
O4 O -0.8472(3) 0.7386(3) 0.9613(2) 0.0344(8) Uani 1 1 d . . . . .
O5 O -0.1094(3) 0.6964(4) 0.1841(2) 0.0436(10) Uani 1 1 d . . . . .
O6 O -0.2983(3) 0.6595(3) 0.2966(2) 0.0345(8) Uani 1 1 d . . . . .
O7 O 0.2991(3) 0.6929(3) 0.2789(2) 0.0391(9) Uani 1 1 d . . . . .
O8 O 0.2650(3) 0.5941(3) 0.4239(2) 0.0370(8) Uani 1 1 d . . . . .
O9 O 0.8950(18) 0.4775(14) 0.1089(12) 0.033(4) Uani 0.5 1 d . . P B -1
O10 O 1.053(6) 0.332(5) 0.108(3) 0.034(8) Uani 0.5 1 d . . P B -1
O11 O 1.467(2) -0.4568(18) 0.6075(16) 0.025(4) Uani 0.5 1 d . U P B -1
O13 O 0.5172(3) 0.8333(3) 0.2883(2) 0.0415(8) Uani 1 1 d . . . . .
O14 O -0.1070(4) 0.8546(3) -0.0128(3) 0.0555(10) Uani 1 1 d . . . . .
N1 N -0.3470(4) 0.8349(3) 0.5383(2) 0.0329(9) Uani 1 1 d . . . . .
N2 N -0.4822(4) 0.8319(4) 0.7002(2) 0.0370(10) Uani 1 1 d . . . . .
N3BB N 0.7812(9) 0.0885(8) 0.6079(6) 0.056(3) Uani 0.5 1 d . U P B -1
N4 N 0.6809(4) 0.9638(4) 0.2501(3) 0.0492(12) Uani 1 1 d . . . . .
N5BB N 0.8864(10) -0.0627(10) 0.6944(6) 0.070(3) Uani 0.5 1 d . U P B -1
N6B N -0.1994(18) 0.9916(11) -0.0982(12) 0.098(3) Uani 0.5 1 d D U P C 2
C1 C 0.2228(4) 0.6473(4) 0.3596(3) 0.0222(8) Uani 1 1 d . U . . .
C2 C -0.1785(4) 0.6769(4) 0.2679(3) 0.0211(8) Uani 1 1 d . U . . .
C3 C -0.1123(4) 0.6753(4) 0.3377(3) 0.0203(6) Uani 1 1 d . U . . .
C4 C 0.0212(4) 0.6669(4) 0.3143(3) 0.0218(7) Uani 1 1 d . U . . .
H4 H 0.071122 0.666416 0.254203 0.026 Uiso 1 1 calc R U . . .
C5 C 0.0797(4) 0.6593(4) 0.3812(3) 0.0216(6) Uani 1 1 d . U . . .
C6 C 0.0052(4) 0.6621(4) 0.4703(3) 0.0221(7) Uani 1 1 d . U . . .
H6 H 0.044804 0.654832 0.515277 0.027 Uiso 1 1 calc R U . . .
C7 C -0.1277(4) 0.6757(4) 0.4932(3) 0.0211(6) Uani 1 1 d . U . . .
C8 C -0.1861(4) 0.6783(4) 0.4269(3) 0.0214(7) Uani 1 1 d . U . . .
H8 H -0.275798 0.682169 0.442459 0.026 Uiso 1 1 calc R U . . .
C9 C -0.2047(4) 0.6806(4) 0.5883(3) 0.0213(6) Uani 1 1 d . U . . .
C10 C -0.3111(4) 0.7558(4) 0.6041(3) 0.0208(7) Uani 1 1 d . U . . .
C11 C -0.3885(4) 0.7547(4) 0.6975(3) 0.0226(7) Uani 1 1 d . U . . .
C12 C -0.3621(4) 0.6795(4) 0.7766(3) 0.0210(6) Uani 1 1 d . U . . .
O12 O 0.5303(19) 0.3217(11) 0.5288(13) 0.017(3) Uani 0.5 1 d . U P B -1
C13 C -0.2546(4) 0.6140(4) 0.7577(3) 0.0225(7) Uani 1 1 d . U . . .
H13 H -0.231256 0.566785 0.807226 0.027 Uiso 1 1 calc R U . . .
C14 C -0.1783(4) 0.6157(4) 0.6660(3) 0.0232(7) Uani 1 1 d . U . . .
H14 H -0.106114 0.570038 0.658012 0.028 Uiso 1 1 calc R U . . .
C15 C -0.4445(4) 0.6713(4) 0.8735(3) 0.0218(6) Uani 1 1 d . U . . .
C16 C -0.5781(4) 0.6791(4) 0.8981(3) 0.0213(7) Uani 1 1 d . U . . .
H16 H -0.617532 0.694670 0.852270 0.026 Uiso 1 1 calc R U . . .
C17 C -0.6538(4) 0.6636(4) 0.9908(3) 0.0206(6) Uani 1 1 d . U . . .
C18 C -0.5968(4) 0.6423(4) 1.0604(3) 0.0204(7) Uani 1 1 d . U . . .
H18 H -0.647753 0.630654 1.122420 0.024 Uiso 1 1 calc R U . . .
C19 C -0.4621(4) 0.6388(4) 1.0354(3) 0.0195(6) Uani 1 1 d . U . . .
C20 C -0.3874(4) 0.6523(4) 0.9426(3) 0.0206(7) Uani 1 1 d . U . . .
H20 H -0.297659 0.648601 0.926651 0.025 Uiso 1 1 calc R U . . .
C21 C -0.3961(4) 0.6246(4) 1.1069(3) 0.0204(8) Uani 1 1 d . U . . .
C22 C -0.7982(4) 0.6672(4) 1.0160(3) 0.0223(8) Uani 1 1 d . U . . .
C23 C 0.577(5) 0.376(4) 0.440(3) 0.020(2) Uani 0.5 1 d . U P B -1
C24 C 0.9442(16) 0.3893(11) 0.1466(13) 0.0197(19) Uani 0.5 1 d . U P B -1
C30 C 0.8837(14) 0.3393(10) 0.2505(8) 0.0196(15) Uani 0.5 1 d G U P B -1
C25 C 0.7625(15) 0.3748(11) 0.2953(12) 0.0205(16) Uani 0.5 1 d G U P B -1
H25 H 0.724311 0.435458 0.262704 0.025 Uiso 0.5 1 calc R U P B -1
C26 C 0.6983(12) 0.3197(13) 0.3888(12) 0.0203(16) Uani 0.5 1 d G U P B -1
C27 C 0.7554(15) 0.2290(13) 0.4375(8) 0.0210(15) Uani 0.5 1 d G U P B -1
H27 H 0.712436 0.192120 0.500086 0.025 Uiso 0.5 1 calc R U P B -1
C28 C 0.8766(15) 0.1935(11) 0.3927(10) 0.0220(13) Uani 0.5 1 d G U P B -1
C29 C 0.9408(11) 0.2486(10) 0.2992(10) 0.0204(15) Uani 0.5 1 d G U P B -1
H29 H 1.021932 0.224832 0.269213 0.025 Uiso 0.5 1 calc R U P B -1
C32B C 0.9310(18) 0.0865(14) 0.4484(14) 0.0235(12) Uani 0.5 1 d . U P B -1
C31B C 0.8789(10) 0.0395(9) 0.5456(8) 0.0256(12) Uani 0.5 1 d . U P B -1
C1J C 1.0579(18) -0.1005(14) 0.5523(14) 0.0232(11) Uani 0.5 1 d . U P B -1
C1I C 1.0929(10) -0.0638(9) 0.4558(8) 0.0241(12) Uani 0.5 1 d . U P B -1
H1I H 1.161425 -0.099346 0.421671 0.029 Uiso 0.5 1 calc R U P B -1
C33 C 1.0300(9) 0.0250(9) 0.4062(8) 0.0242(12) Uani 0.5 1 d . U P B -1
H33 H 1.057634 0.042371 0.341508 0.029 Uiso 0.5 1 calc R U P B -1
C34 C 0.5974(5) 0.8821(4) 0.3089(4) 0.0391(12) Uani 1 1 d . . . . .
H34 H 0.596924 0.858277 0.370268 0.047 Uiso 1 1 calc R U . . .
C35 C -0.1977(8) 0.8934(6) -0.0391(6) 0.099(2) Uani 1 1 d D U . . .
H35A H -0.273848 0.847055 -0.013537 0.119 Uiso 0.5 1 calc R U P C 2
H35 H -0.261274 0.840980 -0.033893 0.119 Uiso 0.5 1 calc R U P C 1
C36 C 0.6857(8) 1.0034(7) 0.1543(4) 0.098(3) Uani 1 1 d . . . . .
H36A H 0.752386 0.964565 0.117820 0.146 Uiso 1 1 calc R U . . .
H36B H 0.704358 1.085825 0.131135 0.146 Uiso 1 1 calc R U . . .
H36C H 0.603405 0.986118 0.150067 0.146 Uiso 1 1 calc R U . . .
C37 C 0.7711(6) 1.0175(6) 0.2789(6) 0.087(2) Uani 1 1 d . . . . .
H37A H 0.754033 0.985236 0.344712 0.130 Uiso 1 1 calc R U . . .
H37B H 0.760099 1.099868 0.264965 0.130 Uiso 1 1 calc R U . . .
H37C H 0.858464 1.002672 0.245947 0.130 Uiso 1 1 calc R U . . .
C38B C -0.125(2) 1.0964(15) -0.1227(16) 0.099(4) Uani 0.5 1 d D U P C 2
H38A H -0.181355 1.156927 -0.107487 0.149 Uiso 0.5 1 calc R U P C 2
H38B H -0.077969 1.118591 -0.188412 0.149 Uiso 0.5 1 calc R U P C 2
H38C H -0.064350 1.084486 -0.088812 0.149 Uiso 0.5 1 calc R U P C 2
C39 C -0.3354(16) 1.0547(14) -0.0784(12) 0.105(3) Uani 0.5 1 d D U P C 1
H39A H -0.391277 0.996991 -0.080173 0.158 Uiso 0.5 1 calc R U P C 1
H39B H -0.319700 1.119126 -0.133518 0.158 Uiso 0.5 1 calc R U P C 1
H39C H -0.376043 1.081305 -0.024353 0.158 Uiso 0.5 1 calc R U P C 1
C39A C -0.2771(18) 1.0192(15) -0.1602(13) 0.111(3) Uani 0.5 1 d D U P C 2
H39D H -0.264251 0.962738 -0.194411 0.167 Uiso 0.5 1 calc R U P C 2
H39E H -0.251090 1.095230 -0.202913 0.167 Uiso 0.5 1 calc R U P C 2
H39F H -0.367198 1.017733 -0.124017 0.167 Uiso 0.5 1 calc R U P C 2
Dy2A Dy -0.0603(5) 0.6732(13) 0.0458(4) 0.059(2) Uani 0.184(15) 1 d . . P A -2
O15 O 1.0880(15) -0.4529(13) 0.9039(11) 0.018(3) Uani 0.5 1 d . U P B -1
O16 O 0.964(6) -0.320(5) 0.891(2) 0.031(7) Uani 0.5 1 d . . P B -1
O17 O 0.515(2) 0.4375(16) 0.3889(14) 0.014(3) Uani 0.5 1 d . U P B -1
C1A C 1.424(5) -0.370(3) 0.561(3) 0.0185(19) Uani 0.5 1 d . U P B -1
C1B C 1.0479(16) -0.3657(10) 0.8515(13) 0.0189(18) Uani 0.5 1 d . U P B -1
C1G C 1.0682(12) -0.2327(10) 0.6988(10) 0.0204(15) Uani 0.5 1 d G U P B -1
H1G H 0.992562 -0.200436 0.728208 0.025 Uiso 0.5 1 calc R U P B -1
C1H C 1.1216(14) -0.3233(10) 0.7505(8) 0.0190(16) Uani 0.5 1 d G U P B -1
C1C C 1.2347(15) -0.3715(11) 0.7065(11) 0.0198(16) Uani 0.5 1 d G U P B -1
H1C H 1.270333 -0.432113 0.741151 0.024 Uiso 0.5 1 calc R U P B -1
C1D C 1.2944(13) -0.3290(13) 0.6107(12) 0.0191(16) Uani 0.5 1 d G U P B -1
C1E C 1.2411(16) -0.2384(13) 0.5589(8) 0.0206(15) Uani 0.5 1 d G U P B -1
H1E H 1.281105 -0.209980 0.494844 0.025 Uiso 0.5 1 calc R U P B -1
C1F C 1.1280(15) -0.1902(11) 0.6030(9) 0.0215(12) Uani 0.5 1 d G U P B -1
O18 O 1.4692(19) -0.3470(11) 0.4753(13) 0.018(3) Uani 0.5 1 d . U P B -1
C40 C 0.9403(10) -0.0503(9) 0.5970(8) 0.0258(13) Uani 0.5 1 d . U P B -1
N6A N -0.2115(17) 1.0037(10) -0.0738(13) 0.094(3) Uani 0.5 1 d D U P C 1
C38A C -0.098(2) 1.0749(16) -0.0941(16) 0.097(4) Uani 0.5 1 d D U P C 1
H38D H -0.061275 1.047420 -0.045136 0.146 Uiso 0.5 1 calc R U P C 1
H38E H -0.122357 1.153970 -0.098508 0.146 Uiso 0.5 1 calc R U P C 1
H38F H -0.036121 1.070914 -0.152152 0.146 Uiso 0.5 1 calc R U P C 1

loop_
_atom_site_aniso_label
_atom_site_aniso_U_11
_atom_site_aniso_U_22
_atom_site_aniso_U_33
_atom_site_aniso_U_23
_atom_site_aniso_U_13
_atom_site_aniso_U_12
Dy1 0.00977(9) 0.02585(12) 0.01088(10) -0.00416(8) -0.00287(7) 0.00274(8)
Dy2 0.0086(3) 0.0286(9) 0.0097(3) -0.0032(2) -0.0028(2) -0.00031(18)
S1 0.0554(8) 0.0596(9) 0.0237(6) -0.0092(6) -0.0136(6) 0.0344(7)
S2BB 0.117(3) 0.110(3) 0.0243(15) -0.0043(16) -0.0021(17) 0.089(3)
O1 0.0119(15) 0.086(3) 0.0225(16) -0.0144(17) -0.0061(13) -0.0016(16)
O2 0.0208(15) 0.059(2) 0.0141(14) -0.0145(15) -0.0053(12) 0.0046(15)
O3 0.0148(15) 0.069(3) 0.0253(17) 0.0038(17) -0.0067(13) 0.0007(16)
O4 0.0196(15) 0.039(2) 0.0384(18) 0.0023(15) -0.0136(14) 0.0023(14)
O5 0.0186(16) 0.100(3) 0.0175(16) -0.0242(18) -0.0046(13) -0.0053(17)
O6 0.0133(15) 0.069(2) 0.0260(16) -0.0224(17) -0.0047(13) -0.0003(15)
O7 0.0152(15) 0.071(3) 0.0218(16) -0.0032(16) -0.0029(13) 0.0056(16)
O8 0.0155(15) 0.062(2) 0.0252(17) 0.0011(16) -0.0071(13) 0.0023(15)
O9 0.036(6) 0.043(8) 0.014(5) -0.007(5) -0.003(4) 0.018(5)
O10 0.013(11) 0.069(14) 0.027(10) -0.029(11) -0.001(6) -0.001(10)
O11 0.022(7) 0.025(7) 0.032(5) -0.011(4) -0.011(4) 0.002(5)
O13 0.049(2) 0.0296(19) 0.045(2) -0.0008(16) -0.0212(18) -0.0056(16)
O14 0.050(2) 0.051(2) 0.068(3) -0.021(2) -0.023(2) 0.0212(19)
N1 0.036(2) 0.042(2) 0.0170(18) -0.0072(17) -0.0074(16) 0.0122(19)
N2 0.038(2) 0.052(3) 0.0194(19) -0.0134(18) -0.0091(17) 0.025(2)
N3BB 0.053(5) 0.063(6) 0.030(4) -0.004(4) 0.001(4) 0.035(4)
N4 0.047(3) 0.037(3) 0.057(3) -0.018(2) -0.002(2) -0.009(2)
N5BB 0.078(6) 0.078(6) 0.038(5) -0.006(4) -0.013(4) 0.047(5)
N6B 0.118(5) 0.051(4) 0.128(6) 0.000(4) -0.069(4) 0.012(3)
C1 0.0154(16) 0.0329(18) 0.0207(16) -0.0119(15) -0.0053(14) 0.0014(14)
C2 0.0130(15) 0.0352(18) 0.0183(16) -0.0121(14) -0.0055(13) 0.0024(14)
C3 0.0130(12) 0.0324(14) 0.0183(12) -0.0114(11) -0.0055(10) 0.0024(11)
C4 0.0136(13) 0.0330(15) 0.0196(13) -0.0098(12) -0.0045(11) 0.0022(12)
C5 0.0146(12) 0.0327(14) 0.0198(12) -0.0107(11) -0.0059(11) 0.0019(11)
C6 0.0161(13) 0.0340(15) 0.0184(13) -0.0098(12) -0.0065(11) 0.0012(12)
C7 0.0156(12) 0.0321(13) 0.0170(12) -0.0105(11) -0.0042(10) 0.0021(11)
C8 0.0133(13) 0.0326(15) 0.0188(13) -0.0102(12) -0.0035(11) 0.0020(12)
C9 0.0170(12) 0.0320(13) 0.0166(12) -0.0100(11) -0.0051(10) 0.0024(11)
C10 0.0182(13) 0.0314(15) 0.0148(13) -0.0095(12) -0.0053(11) 0.0018(12)
C11 0.0184(13) 0.0328(15) 0.0165(13) -0.0087(12) -0.0046(11) 0.0030(13)
C12 0.0164(12) 0.0323(13) 0.0156(12) -0.0087(11) -0.0056(10) 0.0020(11)
O12 0.018(4) 0.017(4) 0.013(4) -0.006(3) -0.001(3) 0.004(3)
C13 0.0177(13) 0.0329(15) 0.0175(13) -0.0074(12) -0.0065(11) 0.0028(12)
C14 0.0177(13) 0.0328(15) 0.0188(13) -0.0089(12) -0.0045(11) 0.0040(12)
C15 0.0167(12) 0.0328(13) 0.0162(12) -0.0077(11) -0.0053(10) 0.0018(11)
C16 0.0172(13) 0.0327(15) 0.0159(13) -0.0079(12) -0.0071(11) 0.0020(12)
C17 0.0149(12) 0.0318(14) 0.0163(12) -0.0079(11) -0.0060(10) 0.0033(11)
C18 0.0144(13) 0.0318(15) 0.0153(13) -0.0080(12) -0.0047(11) 0.0029(12)
C19 0.0143(12) 0.0309(14) 0.0160(12) -0.0090(11) -0.0066(10) 0.0029(11)
C20 0.0145(13) 0.0320(15) 0.0162(13) -0.0078(12) -0.0058(11) 0.0029(12)
C21 0.0143(15) 0.0325(18) 0.0163(15) -0.0086(14) -0.0066(13) 0.0049(14)
C22 0.0170(16) 0.0335(18) 0.0177(15) -0.0104(14) -0.0052(13) 0.0032(14)
C23 0.020(3) 0.022(3) 0.017(3) -0.006(2) -0.006(2) 0.004(2)
C24 0.021(3) 0.022(3) 0.017(3) -0.008(2) -0.007(2) 0.003(2)
C30 0.021(2) 0.022(2) 0.017(2) -0.0074(17) -0.0065(16) 0.0033(18)
C25 0.021(2) 0.022(2) 0.018(2) -0.0056(17) -0.0064(17) 0.0047(18)
C26 0.021(2) 0.022(2) 0.018(2) -0.0065(17) -0.0061(17) 0.0037(18)
C27 0.023(2) 0.023(2) 0.017(2) -0.0068(17) -0.0068(17) 0.0040(18)
C28 0.0228(17) 0.0236(18) 0.0194(17) -0.0066(15) -0.0070(15) 0.0043(15)
C29 0.022(2) 0.022(2) 0.018(2) -0.0086(17) -0.0062(17) 0.0034(18)
C32B 0.0232(16) 0.0240(17) 0.0230(15) -0.0056(14) -0.0086(14) 0.0030(14)
C31B 0.0238(16) 0.0246(17) 0.0266(15) -0.0048(13) -0.0080(13) 0.0020(14)
C1J 0.0229(15) 0.0231(15) 0.0233(14) -0.0053(12) -0.0082(12) 0.0020(12)
C1I 0.0239(16) 0.0238(16) 0.0247(15) -0.0061(13) -0.0088(12) 0.0018(13)
C33 0.0241(16) 0.0243(16) 0.0244(15) -0.0057(13) -0.0092(13) 0.0018(13)
C34 0.044(3) 0.032(3) 0.041(3) -0.010(2) -0.014(2) 0.002(2)
C35 0.117(5) 0.052(3) 0.133(6) -0.001(4) -0.070(4) 0.010(3)
C36 0.129(7) 0.077(5) 0.049(4) 0.004(4) 0.007(4) -0.042(5)
C37 0.049(4) 0.083(5) 0.138(7) -0.060(5) -0.017(4) -0.014(4)
C38B 0.126(6) 0.050(5) 0.123(7) -0.006(5) -0.057(6) -0.002(5)
C39 0.129(6) 0.064(5) 0.128(7) -0.011(5) -0.066(6) 0.022(5)
C39A 0.133(6) 0.068(5) 0.132(7) -0.009(5) -0.061(6) 0.020(5)
Dy2A 0.0136(17) 0.145(6) 0.0167(18) -0.023(3) -0.0024(13) 0.009(2)
O15 0.019(4) 0.018(4) 0.015(5) -0.002(3) -0.003(3) 0.000(3)
O16 0.020(15) 0.061(12) 0.008(8) -0.005(8) -0.001(5) -0.004(9)
O17 0.012(4) 0.014(5) 0.016(4) -0.002(3) -0.006(3) 0.001(4)
C1A 0.019(2) 0.019(2) 0.018(2) -0.0051(16) -0.0063(16) 0.0013(17)
C1B 0.021(3) 0.020(3) 0.017(2) -0.006(2) -0.008(2) 0.002(2)
C1G 0.022(2) 0.022(2) 0.019(2) -0.0072(18) -0.0062(18) 0.0026(18)
C1H 0.021(2) 0.020(2) 0.017(2) -0.0063(18) -0.0067(17) 0.0023(18)
C1C 0.021(2) 0.021(2) 0.018(2) -0.0045(17) -0.0065(17) 0.0030(18)
C1D 0.020(2) 0.020(2) 0.0176(19) -0.0054(15) -0.0062(15) 0.0017(16)
C1E 0.022(2) 0.021(2) 0.018(2) -0.0057(16) -0.0062(16) 0.0025(17)
C1F 0.0222(16) 0.0221(16) 0.0198(16) -0.0057(12) -0.0069(12) 0.0026(13)
O18 0.022(4) 0.016(5) 0.016(4) -0.006(3) -0.005(3) 0.001(3)
C40 0.0236(19) 0.0241(19) 0.0269(17) -0.0036(16) -0.0079(16) 0.0015(17)
N6A 0.117(5) 0.049(4) 0.126(6) -0.004(4) -0.070(4) 0.010(3)
C38A 0.124(6) 0.050(5) 0.121(7) -0.006(5) -0.059(6) -0.002(5)

loop_
_atom_type_symbol
_atom_type_description
_atom_type_scat_dispersion_real
_atom_type_scat_dispersion_imag
_atom_type_scat_source
C C 0.0033 0.0016 'International Tables Vol C Tables 4.2.6.8 and 6.1.1.4'
H H 0.0000 0.0000 'International Tables Vol C Tables 4.2.6.8 and 6.1.1.4'
Dy Dy -0.1892 4.4098 'International Tables Vol C Tables 4.2.6.8 and 6.1.1.4'
N N 0.0061 0.0033 'International Tables Vol C Tables 4.2.6.8 and 6.1.1.4'
O O 0.0106 0.0060 'International Tables Vol C Tables 4.2.6.8 and 6.1.1.4'
S S 0.1246 0.1234 'International Tables Vol C Tables 4.2.6.8 and 6.1.1.4'

loop_
_geom_angle_atom_site_label_1
_geom_angle_atom_site_label_2
_geom_angle_atom_site_label_3
_geom_angle
_geom_angle_site_symmetry_1
_geom_angle_site_symmetry_3
_geom_angle_publ_flag
O2 Dy1 O6 84.76(10) 1_654 1_655 ?
O2 Dy1 O7 74.58(10) 1_654 . ?
O2 Dy1 O8 114.72(11) 1_654 . ?
O2 Dy1 O13 100.99(12) 1_654 . ?
O2 Dy1 O17 85.7(5) 1_654 . ?
O6 Dy1 O7 144.54(11) 1_655 . ?
O6 Dy1 O8 158.92(10) 1_655 . ?
O6 Dy1 O13 75.99(12) 1_655 . ?
O6 Dy1 O17 86.0(5) 1_655 . ?
O8 Dy1 O7 54.28(10) . . ?
O11 Dy1 O2 90.0(6) 2_756 1_654 ?
O11 Dy1 O6 79.9(6) 2_756 1_655 ?
O11 Dy1 O7 127.6(5) 2_756 . ?
O11 Dy1 O8 91.6(6) 2_756 . ?
O11 Dy1 O13 152.4(5) 2_756 . ?
O11 Dy1 O17 7.8(10) 2_756 . ?
O13 Dy1 O7 80.00(12) . . ?
O13 Dy1 O8 106.23(12) . . ?
O17 Dy1 O7 120.0(5) . . ?
O17 Dy1 O8 87.5(5) . . ?
O17 Dy1 O13 160.0(5) . . ?
O5 Dy2 O14 85.25(14) . . ?
N1 S1 N2 101.39(19) . . ?
N5BB S2BB N3BB 99.7(5) . . ?
C21 O2 Dy1 149.2(3) . 1_456 ?
C2 O5 Dy2 149.4(3) . . ?
C2 O5 Dy2A 152.9(4) . . ?
C2 O6 Dy1 173.7(3) . 1_455 ?
C1 O7 Dy1 90.1(2) . . ?
C1 O8 Dy1 94.7(2) . . ?
C34 O13 Dy1 122.7(3) . . ?
C35 O14 Dy2 128.5(5) . . ?
C35 O14 Dy2A 131.0(5) . . ?
C10 N1 S1 106.1(3) . . ?
C11 N2 S1 106.3(3) . . ?
C31B N3BB S2BB 109.7(7) . . ?
C34 N4 C36 120.0(5) . . ?
C34 N4 C37 121.3(5) . . ?
C36 N4 C37 118.7(5) . . ?
C40 N5BB S2BB 109.7(7) . . ?
C35 N6B C38B 129.8(14) . . ?
C35 N6B C39A 126.8(14) . . ?
C38B N6B C39A 103.4(12) . . ?
O7 C1 C5 120.3(4) . . ?
O8 C1 O7 120.8(4) . . ?
O8 C1 C5 118.8(4) . . ?
O5 C2 C3 117.8(3) . . ?
O6 C2 O5 124.1(4) . . ?
O6 C2 C3 118.1(3) . . ?
C4 C3 C2 120.4(3) . . ?
C4 C3 C8 120.1(4) . . ?
C8 C3 C2 119.5(3) . . ?
C3 C4 H4 120.3 . . ?
C5 C4 C3 119.5(4) . . ?
C5 C4 H4 120.3 . . ?
C4 C5 C1 121.2(3) . . ?
C4 C5 C6 120.1(4) . . ?
C6 C5 C1 118.7(3) . . ?
C5 C6 H6 119.6 . . ?
C5 C6 C7 120.8(4) . . ?
C7 C6 H6 119.6 . . ?
C6 C7 C8 118.5(4) . . ?
C6 C7 C9 119.8(3) . . ?
C8 C7 C9 121.6(3) . . ?
C3 C8 C7 120.8(4) . . ?
C3 C8 H8 119.6 . . ?
C7 C8 H8 119.6 . . ?
C10 C9 C7 121.5(4) . . ?
C14 C9 C7 122.7(4) . . ?
C14 C9 C10 115.8(4) . . ?
N1 C10 C9 126.3(4) . . ?
N1 C10 C11 113.2(4) . . ?
C9 C10 C11 120.5(4) . . ?
N2 C11 C10 113.0(4) . . ?
N2 C11 C12 125.5(4) . . ?
C12 C11 C10 121.4(4) . . ?
C11 C12 C15 122.7(4) . . ?
C13 C12 C11 115.9(4) . . ?
C13 C12 C15 121.4(4) . . ?
C12 C13 H13 118.7 . . ?
C12 C13 C14 122.6(4) . . ?
C14 C13 H13 118.7 . . ?
C9 C14 C13 123.6(4) . . ?
C9 C14 H14 118.2 . . ?
C13 C14 H14 118.2 . . ?
C16 C15 C12 121.8(3) . . ?
C16 C15 C20 118.8(4) . . ?
C20 C15 C12 119.4(3) . . ?
C15 C16 H16 119.8 . . ?
C15 C16 C17 120.4(4) . . ?
C17 C16 H16 119.8 . . ?
C16 C17 C22 119.3(3) . . ?
C18 C17 C16 120.8(4) . . ?
C18 C17 C22 119.8(3) . . ?
C17 C18 H18 120.6 . . ?
C17 C18 C19 118.8(4) . . ?
C19 C18 H18 120.6 . . ?
C18 C19 C21 120.6(3) . . ?
C20 C19 C18 120.0(3) . . ?
C20 C19 C21 119.4(3) . . ?
C15 C20 C19 121.2(4) . . ?
C15 C20 H20 119.4 . . ?
C19 C20 H20 119.4 . . ?
O1 C21 O2 124.2(4) . . ?
O1 C21 C19 116.8(3) . . ?
O2 C21 C19 119.0(3) . . ?
O3 C22 O4 120.5(4) . . ?
O3 C22 C17 120.1(4) . . ?
O4 C22 C17 119.3(4) . . ?
O12 C23 C26 113(4) . . ?
O12 C23 O17 75(2) . 2_756 ?
C26 C23 O17 39(2) . 2_756 ?
O17 C23 O12 127(4) . . ?
O17 C23 C26 115(4) . . ?
O17 C23 O17 153(2) . 2_756 ?
O9 C24 O10 130(2) . . ?
O9 C24 C30 116.8(13) . . ?
O10 C24 C30 113.3(19) . . ?
C25 C30 C24 119.2(10) . . ?
C25 C30 C29 120.0 . . ?
C25 C30 C1B 127.6(12) . 2_756 ?
C29 C30 C24 120.3(10) . . ?
C29 C30 C1B 110.7(11) . 2_756 ?
C1B C30 C24 11.0(8) 2_756 . ?
C30 C25 H25 120.0 . . ?
C30 C25 C26 120.0 . . ?
C26 C25 H25 120.0 . . ?
C25 C26 C23 118(2) . . ?
C27 C26 C23 121(2) . . ?
C27 C26 C25 120.0 . . ?
C26 C27 H27 120.0 . . ?
C28 C27 C26 120.0 . . ?
C28 C27 H27 120.0 . . ?
C27 C28 C29 120.0 . . ?
C27 C28 C32B 117.7(12) . . ?
C29 C28 C32B 122.2(12) . . ?
C30 C29 H29 120.0 . . ?
C28 C29 C30 120.0 . . ?
C28 C29 H29 120.0 . . ?
C31B C32B C28 123.4(15) . . ?
C33 C32B C28 122.6(16) . . ?
C33 C32B C31B 114.0(14) . . ?
N3BB C31B C40 110.0(9) . . ?
C32B C31B N3BB 126.2(11) . . ?
C32B C31B C40 122.3(12) . . ?
C1I C1J C1F 123.1(16) . . ?
C1I C1J C40 112.5(15) . . ?
C40 C1J C1F 124.2(16) . . ?
C1J C1I H1I 118.1 . . ?
C1J C1I C33 123.8(12) . . ?
C33 C1I H1I 118.1 . . ?
C32B C33 C1I 123.6(12) . . ?
C32B C33 H33 118.2 . . ?
C1I C33 H33 118.2 . . ?
O13 C34 N4 124.1(5) . . ?
O13 C34 H34 117.9 . . ?
N4 C34 H34 117.9 . . ?
O14 C35 N6B 126.8(11) . . ?
O14 C35 H35A 116.6 . . ?
O14 C35 H35 117.9 . . ?
O14 C35 N6A 124.2(11) . . ?
N6B C35 H35A 116.6 . . ?
N6A C35 H35 117.9 . . ?
N4 C36 H36A 109.5 . . ?
N4 C36 H36B 109.5 . . ?
N4 C36 H36C 109.5 . . ?
H36A C36 H36B 109.5 . . ?
H36A C36 H36C 109.5 . . ?
H36B C36 H36C 109.5 . . ?
N4 C37 H37A 109.5 . . ?
N4 C37 H37B 109.5 . . ?
N4 C37 H37C 109.5 . . ?
H37A C37 H37B 109.5 . . ?
H37A C37 H37C 109.5 . . ?
H37B C37 H37C 109.5 . . ?
N6B C38B H38A 109.5 . . ?
N6B C38B H38B 109.5 . . ?
N6B C38B H38C 109.5 . . ?
H38A C38B H38B 109.5 . . ?
H38A C38B H38C 109.5 . . ?
H38B C38B H38C 109.5 . . ?
H39A C39 H39B 109.5 . . ?
H39A C39 H39C 109.5 . . ?
H39B C39 H39C 109.5 . . ?
N6A C39 H39A 109.5 . . ?
N6A C39 H39B 109.5 . . ?
N6A C39 H39C 109.5 . . ?
N6B C39A H39D 109.5 . . ?
N6B C39A H39E 109.5 . . ?
N6B C39A H39F 109.5 . . ?
H39D C39A H39E 109.5 . . ?
H39D C39A H39F 109.5 . . ?
H39E C39A H39F 109.5 . . ?
O5 Dy2A O14 91.7(6) . . ?
C24 O15 C1B 9.2(15) 2_756 . ?
C23 O17 Dy1 137(2) . . ?
O11 C1A O11 157(3) . 2_756 ?
O11 C1A C1D 117(4) . . ?
O11 C1A O18 149(3) . 2_756 ?
C1D C1A O11 39.6(19) . 2_756 ?
C1D C1A O18 32.0(19) . 2_756 ?
O18 C1A O11 7.73(13) 2_756 2_756 ?
O18 C1A O11 85(3) . 2_756 ?
O18 C1A O11 117(4) . . ?
O18 C1A C1D 123(4) . . ?
O18 C1A O18 93(3) . 2_756 ?
O15 C1B C1H 119.9(13) . . ?
O16 C1B O15 115(2) . . ?
O16 C1B C1H 125(2) . . ?
C1H C1G H1G 120.0 . . ?
C1H C1G C1F 120.0 . . ?
C1F C1G H1G 120.0 . . ?
C1B C1H C24 10.8(8) . 2_756 ?
C1G C1H C24 125.1(11) . 2_756 ?
C1G C1H C1B 116.0(10) . . ?
C1G C1H C1C 120.0 . . ?
C1C C1H C24 114.4(11) . 2_756 ?
C1C C1H C1B 124.0(10) . . ?
C1H C1C H1C 120.0 . . ?
C1D C1C C1H 120.0 . . ?
C1D C1C H1C 120.0 . . ?
C1C C1D C1A 122(2) . . ?
C1C C1D C1E 120.0 . . ?
C1E C1D C1A 118(2) . . ?
C1D C1E H1E 120.0 . . ?
C1F C1E C1D 120.0 . . ?
C1F C1E H1E 120.0 . . ?
C1G C1F C1J 116.2(13) . . ?
C1E C1F C1J 123.6(13) . . ?
C1E C1F C1G 120.0 . . ?
N5BB C40 C31B 110.8(9) . . ?
N5BB C40 C1J 125.6(12) . . ?
C31B C40 C1J 122.3(12) . . ?
C35 N6A C39 124.3(14) . . ?
C35 N6A C38A 113.4(14) . . ?
C38A N6A C39 121.6(13) . . ?
N6A C38A H38D 109.5 . . ?
N6A C38A H38E 109.5 . . ?
N6A C38A H38F 109.5 . . ?
H38D C38A H38E 109.5 . . ?
H38D C38A H38F 109.5 . . ?
H38E C38A H38F 109.5 . . ?

loop_
_geom_bond_atom_site_label_1
_geom_bond_atom_site_label_2
_geom_bond_distance
_geom_bond_site_symmetry_2
_geom_bond_publ_flag
Dy1 O2 2.269(3) 1_654 ?
Dy1 O6 2.275(3) 1_655 ?
Dy1 O7 2.434(3) . ?
Dy1 O8 2.341(3) . ?
Dy1 O11 2.17(2) 2_756 ?
Dy1 O13 2.317(3) . ?
Dy1 O17 2.312(19) . ?
Dy2 O5 2.268(3) . ?
Dy2 O14 2.380(4) . ?
S1 N1 1.610(4) . ?
S1 N2 1.612(4) . ?
S2BB N3BB 1.596(9) . ?
S2BB N5BB 1.578(9) . ?
O1 C21 1.239(5) . ?
O2 C21 1.253(5) . ?
O3 C22 1.252(5) . ?
O4 C22 1.266(5) . ?
O5 C2 1.252(5) . ?
O5 Dy2A 2.173(9) . ?
O6 C2 1.242(5) . ?
O7 C1 1.257(5) . ?
O8 C1 1.250(5) . ?
O9 C24 1.25(2) . ?
O10 C24 1.39(5) . ?
O11 C1A 1.26(6) . ?
O13 C34 1.253(6) . ?
O14 C35 1.217(8) . ?
O14 Dy2A 2.214(14) . ?
N1 C10 1.344(5) . ?
N2 C11 1.341(5) . ?
N3BB C31B 1.424(14) . ?
N4 C34 1.295(6) . ?
N4 C36 1.439(8) . ?
N4 C37 1.457(7) . ?
N5BB C40 1.425(14) . ?
N6B C35 1.283(13) . ?
N6B C38B 1.422(13) . ?
N6B C39A 1.458(14) . ?
C1 C5 1.494(5) . ?
C2 C3 1.503(5) . ?
C3 C4 1.387(5) . ?
C3 C8 1.387(5) . ?
C4 H4 0.9300 . ?
C4 C5 1.386(5) . ?
C5 C6 1.387(5) . ?
C6 H6 0.9300 . ?
C6 C7 1.388(5) . ?
C7 C8 1.389(5) . ?
C7 C9 1.480(5) . ?
C8 H8 0.9300 . ?
C9 C10 1.432(5) . ?
C9 C14 1.366(6) . ?
C10 C11 1.439(5) . ?
C11 C12 1.426(5) . ?
C12 C13 1.374(5) . ?
C12 C15 1.481(5) . ?
O12 C23 1.30(5) . ?
C13 H13 0.9300 . ?
C13 C14 1.412(5) . ?
C14 H14 0.9300 . ?
C15 C16 1.386(5) . ?
C15 C20 1.389(5) . ?
C16 H16 0.9300 . ?
C16 C17 1.392(5) . ?
C17 C18 1.392(5) . ?
C17 C22 1.495(5) . ?
C18 H18 0.9300 . ?
C18 C19 1.394(5) . ?
C19 C20 1.393(5) . ?
C19 C21 1.499(5) . ?
C20 H20 0.9300 . ?
C23 C26 1.54(5) . ?
C23 O17 1.28(6) . ?
C23 O17 13.89(6) 2_756 ?
C24 C30 1.51(2) . ?
C30 C25 1.3900 . ?
C30 C29 1.3900 . ?
C30 C1B 1.49(2) 2_756 ?
C25 H25 0.9300 . ?
C25 C26 1.3900 . ?
C26 C27 1.3900 . ?
C27 H27 0.9300 . ?
C27 C28 1.3900 . ?
C28 C29 1.3900 . ?
C28 C32B 1.55(2) . ?
C29 H29 0.9300 . ?
C32B C31B 1.41(2) . ?
C32B C33 1.37(2) . ?
C31B C40 1.433(15) . ?
C1J C1I 1.39(2) . ?
C1J C1F 1.49(2) . ?
C1J C40 1.44(2) . ?
C1I H1I 0.9300 . ?
C1I C33 1.423(15) . ?
C33 H33 0.9300 . ?
C34 H34 0.9300 . ?
C35 H35A 0.9300 . ?
C35 H35 0.9300 . ?
C35 N6A 1.302(13) . ?
C36 H36A 0.9600 . ?
C36 H36B 0.9600 . ?
C36 H36C 0.9600 . ?
C37 H37A 0.9600 . ?
C37 H37B 0.9600 . ?
C37 H37C 0.9600 . ?
C38B H38A 0.9600 . ?
C38B H38B 0.9600 . ?
C38B H38C 0.9600 . ?
C39 H39A 0.9600 . ?
C39 H39B 0.9600 . ?
C39 H39C 0.9600 . ?
C39 N6A 1.469(14) . ?
C39A H39D 0.9600 . ?
C39A H39E 0.9600 . ?
C39A H39F 0.9600 . ?
O15 C1B 1.29(2) . ?
O16 C1B 1.13(5) . ?
C1A C1D 1.50(5) . ?
C1A O18 12.70(5) 2_756 ?
C1A O18 1.24(5) . ?
C1B C1H 1.48(2) . ?
C1G H1G 0.9300 . ?
C1G C1H 1.3900 . ?
C1G C1F 1.3900 . ?
C1H C1C 1.3900 . ?
C1C H1C 0.9300 . ?
C1C C1D 1.3900 . ?
C1D C1E 1.3900 . ?
C1E H1E 0.9300 . ?
C1E C1F 1.3900 . ?
N6A C38A 1.433(13) . ?
C38A H38D 0.9600 . ?
C38A H38E 0.9600 . ?
C38A H38F 0.9600 . ?

loop_
_geom_torsion_atom_site_label_1
_geom_torsion_atom_site_label_2
_geom_torsion_atom_site_label_3
_geom_torsion_atom_site_label_4
_geom_torsion
_geom_torsion_site_symmetry_1
_geom_torsion_site_symmetry_2
_geom_torsion_site_symmetry_3
_geom_torsion_site_symmetry_4
_geom_torsion_publ_flag
Dy1 O2 C21 O1 48.5(8) 1_456 . . . ?
Dy1 O2 C21 C19 -130.6(4) 1_456 . . . ?
Dy1 O7 C1 O8 -2.5(4) . . . . ?
Dy1 O7 C1 C5 175.5(4) . . . . ?
Dy1 O8 C1 O7 2.6(5) . . . . ?
Dy1 O8 C1 C5 -175.4(3) . . . . ?
Dy1 O13 C34 N4 132.5(4) . . . . ?
Dy2 O5 C2 O6 -41.1(9) . . . . ?
Dy2 O5 C2 C3 139.4(5) . . . . ?
Dy2 O14 C35 N6A -176.8(12) . . . . ?
S1 N1 C10 C9 -177.9(4) . . . . ?
S1 N1 C10 C11 -0.4(5) . . . . ?
S1 N2 C11 C10 -0.9(5) . . . . ?
S1 N2 C11 C12 177.7(4) . . . . ?
S2BB N3BB C31B C32B -168.6(10) . . . . ?
S2BB N3BB C31B C40 -2.4(11) . . . . ?
S2BB N5BB C40 C31B 3.4(12) . . . . ?
S2BB N5BB C40 C1J 170.7(10) . . . . ?
O5 C2 C3 C4 -15.5(6) . . . . ?
O5 C2 C3 C8 166.6(4) . . . . ?
O6 C2 C3 C4 164.9(4) . . . . ?
O6 C2 C3 C8 -13.0(6) . . . . ?
O7 C1 C5 C4 31.6(6) . . . . ?
O7 C1 C5 C6 -148.7(4) . . . . ?
O8 C1 C5 C4 -150.3(4) . . . . ?
O8 C1 C5 C6 29.3(6) . . . . ?
O9 C24 C30 C25 14.4(19) . . . . ?
O9 C24 C30 C29 -173.3(15) . . . . ?
O9 C24 C30 C1B 156(8) . . . 2_756 ?
O10 C24 C30 C25 -169(3) . . . . ?
O10 C24 C30 C29 3(4) . . . . ?
O10 C24 C30 C1B -27(7) . . . 2_756 ?
O11 C1A C1D C1C 10(5) . . . . ?
O11 C1A C1D C1C -172(3) 2_756 . . . ?
O11 C1A C1D C1E 1.5(11) 2_756 . . . ?
O11 C1A C1D C1E -176(3) . . . . ?
O14 C35 N6A C39 -160.0(13) . . . . ?
O14 C35 N6A C38A 10(2) . . . . ?
N1 S1 N2 C11 0.6(4) . . . . ?
N1 C10 C11 N2 0.9(6) . . . . ?
N1 C10 C11 C12 -177.7(4) . . . . ?
N2 S1 N1 C10 -0.1(4) . . . . ?
N2 C11 C12 C13 -174.8(4) . . . . ?
N2 C11 C12 C15 5.3(7) . . . . ?
N3BB S2BB N5BB C40 -4.4(10) . . . . ?
N3BB C31B C40 N5BB -0.6(12) . . . . ?
N3BB C31B C40 C1J -168.3(10) . . . . ?
N5BB S2BB N3BB C31B 4.1(10) . . . . ?
C1 C5 C6 C7 178.6(4) . . . . ?
C2 C3 C4 C5 -176.6(4) . . . . ?
C2 C3 C8 C7 179.3(4) . . . . ?
C3 C4 C5 C1 178.5(4) . . . . ?
C3 C4 C5 C6 -1.1(7) . . . . ?
C4 C3 C8 C7 1.4(7) . . . . ?
C4 C5 C6 C7 -1.8(7) . . . . ?
C5 C6 C7 C8 4.4(7) . . . . ?
C5 C6 C7 C9 -178.9(4) . . . . ?
C6 C7 C8 C3 -4.2(6) . . . . ?
C6 C7 C9 C10 143.0(4) . . . . ?
C6 C7 C9 C14 -36.1(6) . . . . ?
C7 C9 C10 N1 -5.8(7) . . . . ?
C7 C9 C10 C11 176.9(4) . . . . ?
C7 C9 C14 C13 -176.4(4) . . . . ?
C8 C3 C4 C5 1.3(6) . . . . ?
C8 C7 C9 C10 -40.4(6) . . . . ?
C8 C7 C9 C14 140.4(4) . . . . ?
C9 C7 C8 C3 179.1(4) . . . . ?
C9 C10 C11 N2 178.6(4) . . . . ?
C9 C10 C11 C12 0.0(6) . . . . ?
C10 C9 C14 C13 4.5(6) . . . . ?
C10 C11 C12 C13 3.6(6) . . . . ?
C10 C11 C12 C15 -176.3(4) . . . . ?
C11 C12 C13 C14 -3.3(6) . . . . ?
C11 C12 C15 C16 36.3(6) . . . . ?
C11 C12 C15 C20 -145.4(4) . . . . ?
C12 C13 C14 C9 -0.9(7) . . . . ?
C12 C15 C16 C17 175.9(4) . . . . ?
C12 C15 C20 C19 -177.0(4) . . . . ?
O12 C23 C26 C25 -175(2) . . . . ?
O12 C23 C26 C27 -7(4) . . . . ?
O12 C23 O17 Dy1 98(5) . . . . ?
C13 C12 C15 C16 -143.6(4) . . . . ?
C13 C12 C15 C20 34.7(6) . . . . ?
C14 C9 C10 N1 173.4(4) . . . . ?
C14 C9 C10 C11 -3.9(6) . . . . ?
C15 C12 C13 C14 176.6(4) . . . . ?
C15 C16 C17 C18 1.2(7) . . . . ?
C15 C16 C17 C22 -177.3(4) . . . . ?
C16 C15 C20 C19 1.3(7) . . . . ?
C16 C17 C18 C19 1.2(6) . . . . ?
C16 C17 C22 O3 141.7(4) . . . . ?
C16 C17 C22 O4 -37.4(6) . . . . ?
C17 C18 C19 C20 -2.3(6) . . . . ?
C17 C18 C19 C21 175.6(4) . . . . ?
C18 C17 C22 O3 -36.8(6) . . . . ?
C18 C17 C22 O4 144.1(4) . . . . ?
C18 C19 C20 C15 1.0(7) . . . . ?
C18 C19 C21 O1 -168.5(4) . . . . ?
C18 C19 C21 O2 10.7(6) . . . . ?
C20 C15 C16 C17 -2.4(6) . . . . ?
C20 C19 C21 O1 9.4(6) . . . . ?
C20 C19 C21 O2 -171.4(4) . . . . ?
C21 C19 C20 C15 -176.9(4) . . . . ?
C22 C17 C18 C19 179.7(4) . . . . ?
C23 C26 C27 C28 -169(3) . . . . ?
C24 C30 C25 C26 172.3(11) . . . . ?
C24 C30 C29 C28 -172.2(12) . . . . ?
C24 O15 C1B O16 136(11) 2_756 . . . ?
C24 O15 C1B C1H -52(9) 2_756 . . . ?
C24 C1H C1C C1D 171.8(14) 2_756 . . . ?
C30 C25 C26 C23 169(3) . . . . ?
C30 C25 C26 C27 0.0 . . . . ?
C25 C30 C29 C28 0.0 . . . . ?
C25 C26 C27 C28 0.0 . . . . ?
C26 C23 O17 Dy1 -108(3) . . . . ?
C26 C27 C28 C29 0.0 . . . . ?
C26 C27 C28 C32B -175.7(14) . . . . ?
C27 C28 C29 C30 0.0 . . . . ?
C27 C28 C32B C31B -14.1(18) . . . . ?
C27 C28 C32B C33 162.1(11) . . . . ?
C28 C32B C31B N3BB -8(2) . . . . ?
C28 C32B C31B C40 -172.1(12) . . . . ?
C28 C32B C33 C1I 171.5(12) . . . . ?
C29 C30 C25 C26 0.0 . . . . ?
C29 C28 C32B C31B 170.3(10) . . . . ?
C29 C28 C32B C33 -13.5(19) . . . . ?
C32B C28 C29 C30 175.5(15) . . . . ?
C32B C31B C40 N5BB 166.2(11) . . . . ?
C32B C31B C40 C1J -1.5(14) . . . . ?
C31B C32B C33 C1I -11.9(16) . . . . ?
C1J C1I C33 C32B 2.3(14) . . . . ?
C1I C1J C1F C1G -168.9(10) . . . . ?
C1I C1J C1F C1E 5.7(19) . . . . ?
C1I C1J C40 N5BB -173.9(11) . . . . ?
C1I C1J C40 C31B -8.1(16) . . . . ?
C33 C32B C31B N3BB 176.0(11) . . . . ?
C33 C32B C31B C40 11.4(16) . . . . ?
C36 N4 C34 O13 -0.2(9) . . . . ?
C37 N4 C34 O13 179.6(5) . . . . ?
C38B N6B C35 O14 -26(3) . . . . ?
C39A N6B C35 O14 150.8(16) . . . . ?
Dy2A O5 C2 O6 -34.9(12) . . . . ?
Dy2A O5 C2 C3 145.6(8) . . . . ?
Dy2A O14 C35 N6B -155.6(11) . . . . ?
O15 C1B C1H C24 28(6) . . . 2_756 ?
O15 C1B C1H C1G 177.2(14) . . . . ?
O15 C1B C1H C1C 0(2) . . . . ?
O16 C1B C1H C24 -161(9) . . . 2_756 ?
O16 C1B C1H C1G -12(5) . . . . ?
O16 C1B C1H C1C 171(4) . . . . ?
O17 C23 C26 C25 -163(3) 2_756 . . . ?
O17 C23 C26 C25 27(4) . . . . ?
O17 C23 C26 C27 5.8(10) 2_756 . . . ?
O17 C23 C26 C27 -164(2) . . . . ?
O17 C23 O17 Dy1 -122(4) 2_756 . . . ?
C1A C1D C1E C1F -174(2) . . . . ?
C1B C30 C25 C26 163.7(14) 2_756 . . . ?
C1B C30 C29 C28 -166.2(13) 2_756 . . . ?
C1B C1H C1C C1D 177.4(13) . . . . ?
C1G C1H C1C C1D 0.0 . . . . ?
C1H C1G C1F C1J 174.8(14) . . . . ?
C1H C1G C1F C1E 0.0 . . . . ?
C1H C1C C1D C1A 174(3) . . . . ?
C1H C1C C1D C1E 0.0 . . . . ?
C1C C1D C1E C1F 0.0 . . . . ?
C1D C1E C1F C1J -174.4(15) . . . . ?
C1D C1E C1F C1G 0.0 . . . . ?
C1F C1J C1I C33 -177.5(12) . . . . ?
C1F C1J C40 N5BB 12(2) . . . . ?
C1F C1J C40 C31B 177.3(12) . . . . ?
C1F C1G C1H C24 -170.9(15) . . . 2_756 ?
C1F C1G C1H C1B -177.6(12) . . . . ?
C1F C1G C1H C1C 0.0 . . . . ?
O18 C1A C1D C1C 169(2) . . . . ?
O18 C1A C1D C1C -170(4) 2_756 . . . ?
O18 C1A C1D C1E -17(5) . . . . ?
O18 C1A C1D C1E 3.9(18) 2_756 . . . ?
C40 C1J C1I C33 7.9(16) . . . . ?
C40 C1J C1F C1G 5.1(18) . . . . ?
C40 C1J C1F C1E 179.7(10) . . . . ?
